data_4344311
loop_
_publ_author_name
'Lippert, B.'
'Lock, C.J.L.'
'Rosenberg, B.'
'Zvagulis, M.'

_publ_section_title
;
 Hydroxo-bridged platinum(II) complexes. 4. Crystal structure and
 vibrational spectra of di-mue-hydroxo-bis(diammineplatinum(II carbonate
 dihydrate, (N H3)2 Pt (O H)2 Pt (N H3)2 C O3 (H2 O)2
;
_journal_name_full 'Inorganic Chemistry'
_journal_page_first 2971
_journal_page_last 2974
_journal_volume 17
_journal_year 1978
_chemical_formula_sum 'C H18 N4 O7 Pt2'
_chemical_name_systematic '((N H3)2 Pt (O H)2 Pt (N H3)2) (C O3) (H2 O)2'
_space_group_IT_number 14
_symmetry_space_group_name_Hall '-P 2ybc'
_symmetry_space_group_name_H-M 'P 1 21/c 1'
_cell_angle_alpha 90
_cell_angle_beta 119.15
_cell_angle_gamma 90
_cell_formula_units_Z 4
_cell_length_a 7.127
_cell_length_b 11.416
_cell_length_c 15.379
_cell_volume 1092.788
_citation_journal_id_ASTM INOCAJ
_cod_data_source_file Lippert_INOCAJ_1978_153.cif
_cod_data_source_block C1H18N4O7Pt2
_cod_original_formula_sum 'C1 H18 N4 O7 Pt2'
_cod_database_code 4344311

loop_
_symmetry_equiv_pos_as_xyz
x,y,z
-x,y+1/2,-z+1/2
-x,-y,-z
x,-y-1/2,z-1/2

loop_
_atom_site_label
_atom_site_type_symbol
_atom_site_fract_x
_atom_site_fract_y
_atom_site_fract_z
_atom_site_occupancy
_atom_site_U_iso_or_equiv
_atom_site_attached_hydrogens
O5 O-2 -0.03 0.433 0.642 1 0.0 0
O7 O-2 0.346 0.405 0.521 1 0.0 2
C1 C+4 0.026 0.326 0.64 1 0.0 0
N3 N-3 0.211 -0.05 0.341 1 0.0 3
Pt1 Pt+2 0.29283 -0.03823 0.66873 1 0.0 0
O3 O-2 0.046 0.257 0.71 1 0.0 0
O1 O-2 0.251 -0.114 0.542 1 0.0 1
O6 O-2 0.193 0.608 0.613 1 0.0 2
N1 N-3 0.289 -0.188 0.74 1 0.0 3
N2 N-3 0.337 0.052 0.79 1 0.0 3
O2 O-2 0.319 0.109 0.6 1 0.0 1
N4 N-3 0.315 0.186 0.415 1 0.0 3
Pt2 Pt+2 0.25955 0.03483 0.46728 1 0.0 0
O4 O-2 0.058 0.291 0.569 1 0.0 0
